data_7716946
loop_
_publ_author_name
'Cropley, Jessica D.'
'Mitchell, Amanda C.'
'Fritsch, Nicole A.'
'Ho, Marissa'
'Wells, Timothy D.'
'Reynolds, Todd M.'
'Brennessel, William W.'
'McNamara, William R.'

_publ_section_title
;
 Mononuclear Fe(III) Schiff base antipyrine complexes for catalytic
 hydrogen generation.
;
_journal_issue 37
_journal_name_full 'Dalton transactions (Cambridge, England : 2003)'
_journal_page_first 15421
_journal_page_last 15426
_journal_paper_doi 10.1039/d4dt01876a
_journal_volume 53
_journal_year 2024
_chemical_formula_moiety 'C26 H28 Cl N6 O2 Zn, C H4 O, Cl'
_chemical_formula_sum 'C27 H32 Cl2 N6 O3 Zn'
_chemical_formula_weight 624.85
_chemical_name_common ZnBAME
_chemical_name_systematic '[Zinc (II) N,N?- bis(4-antipyrlmethylidene)ethylenediamine chloride] chloride'
_chemical_properties_physical Efflorescent,Light-sensitive
_space_group_crystal_system orthorhombic
_space_group_IT_number 61
_space_group_name_Hall '-P 2ac 2ab'
_space_group_name_H-M_alt 'P b c a'
_atom_sites_solution_hydrogens geom
_audit_creation_method SHELXL-2018/3
_audit_update_record
;
2023-12-19 deposited with the CCDC.	2024-09-03 downloaded from the CCDC.
;
_cell_angle_alpha 90
_cell_angle_beta 90
_cell_angle_gamma 90
_cell_formula_units_Z 8
_cell_length_a 16.6505(13)
_cell_length_b 15.7096(13)
_cell_length_c 21.6693(18)
_cell_measurement_reflns_used 9703
_cell_measurement_temperature 100(2)
_cell_measurement_theta_max 26.01
_cell_measurement_theta_min 2.24
_cell_volume 5668.1(8)
_computing_cell_refinement 'SAINTPLUS (Bruker AXS, 2004)'
_computing_data_collection 'APEX4 (Bruker AXS, 2018)'
_computing_data_reduction SAINTPLUS
_computing_molecular_graphics 'SHELXLE (Hubschle, 2011)'
_computing_publication_material 'Mercury 2022.2.2 (CCDC, 2022)'
_computing_structure_refinement 'SHELXL-2018/3 (Sheldrick, 2018)'
_computing_structure_solution 'SHELXT 2018/2 (Sheldrick, 2018)'
_diffrn_ambient_temperature 100(2)
_diffrn_measured_fraction_theta_full 0.965
_diffrn_measured_fraction_theta_max 0.949
_diffrn_measurement_device_type 'Bruker D8 Venture Photon 3'
_diffrn_measurement_method '\w and \y'
_diffrn_radiation_monochromator 'multi-layer optics'
_diffrn_radiation_source Imus
_diffrn_radiation_type MoK\a
_diffrn_radiation_wavelength 0.71073
_diffrn_reflns_av_R_equivalents 0.0978
_diffrn_reflns_av_unetI/netI 0.0515
_diffrn_reflns_Laue_measured_fraction_full 0.965
_diffrn_reflns_Laue_measured_fraction_max 0.949
_diffrn_reflns_limit_h_max 20
_diffrn_reflns_limit_h_min -20
_diffrn_reflns_limit_k_max 19
_diffrn_reflns_limit_k_min -19
_diffrn_reflns_limit_l_max 25
_diffrn_reflns_limit_l_min -26
_diffrn_reflns_number 53811
_diffrn_reflns_point_group_measured_fraction_full 0.965
_diffrn_reflns_point_group_measured_fraction_max 0.949
_diffrn_reflns_theta_full 25.242
_diffrn_reflns_theta_max 26.018
_diffrn_reflns_theta_min 2.243
_exptl_absorpt_coefficient_mu 1.095
_exptl_absorpt_correction_T_max 0.9490
_exptl_absorpt_correction_T_min 0.7297
_exptl_absorpt_correction_type none
_exptl_absorpt_process_details 'SADABS (Sheldrick, 2004)'
_exptl_crystal_colour yellow
_exptl_crystal_density_diffrn 1.464
_exptl_crystal_description plate
_exptl_crystal_F_000 2592
_exptl_crystal_preparation Luminescent
_exptl_crystal_recrystallization_method 'Re-crystallisation from solvent: Methanol, Diethyl Ether'
_exptl_crystal_size_max 0.403
_exptl_crystal_size_mid 0.222
_exptl_crystal_size_min 0.162
_refine_diff_density_max 1.006
_refine_diff_density_min -0.781
_refine_diff_density_rms 0.212
_refine_ls_extinction_coef 0.0054(5)
_refine_ls_extinction_expression Fc^*^=kFc[1+0.001xFc^2^\l^3^/sin(2\q)]^-1/4^
_refine_ls_extinction_method 'SHELXL-2018/3 (Sheldrick 2018)'
_refine_ls_goodness_of_fit_ref 1.301
_refine_ls_hydrogen_treatment constr
_refine_ls_matrix_type full
_refine_ls_number_parameters 359
_refine_ls_number_reflns 5300
_refine_ls_number_restraints 318
_refine_ls_restrained_S_all 1.264
_refine_ls_R_factor_all 0.0889
_refine_ls_R_factor_gt 0.0747
_refine_ls_shift/su_max 0.001
_refine_ls_shift/su_mean 0.000
_refine_ls_structure_factor_coef Fsqd
_refine_ls_weighting_details 'w=1/[\s^2^(Fo^2^)+(0.0820P)^2^+5.7170P] where P=(Fo^2^+2Fc^2^)/3'
_refine_ls_weighting_scheme calc
_refine_ls_wR_factor_gt 0.1561
_refine_ls_wR_factor_ref 0.1632
_reflns_Friedel_coverage 0.000
_reflns_number_gt 4420
_reflns_number_total 5300
_reflns_threshold_expression 'I > 2\s(I)'
_cod_data_source_file d4dt01876a2.cif
_cod_data_source_block WRM007_a
_cod_depositor_comments 'Adding full bibliography for 7716945--7716947.cif.'
_cod_database_code 7716946
_shelx_shelxl_version_number 2018/3
_shelx_space_group_comment
; 
The symmetry employed for this shelxl refinement is uniquely defined 
by the following loop, which should always be used as a source of 
symmetry information in preference to the above space-group names. 
They are only intended as comments. 
;
_shelx_estimated_absorpt_t_min 0.667
_shelx_estimated_absorpt_t_max 0.842

loop_
_space_group_symop_operation_xyz
'x, y, z'
'-x+1/2, -y, z+1/2'
'-x, y+1/2, -z+1/2'
'x+1/2, -y+1/2, -z'
'-x, -y, -z'
'x-1/2, y, -z-1/2'
'x, -y-1/2, z-1/2'
'-x-1/2, y-1/2, z'

loop_
_atom_site_label
_atom_site_type_symbol
_atom_site_fract_x
_atom_site_fract_y
_atom_site_fract_z
_atom_site_U_iso_or_equiv
_atom_site_adp_type
_atom_site_occupancy
_atom_site_site_symmetry_order
_atom_site_calc_flag
_atom_site_refinement_flags_posn
_atom_site_refinement_flags_adp
_atom_site_refinement_flags_occupancy
_atom_site_disorder_assembly
_atom_site_disorder_group
Zn1 Zn 0.71635(2) 0.36674(2) 0.73741(2) 0.01358(18) Uani 1 1 d . . . . .
Cl1 Cl 0.82287(6) 0.44820(6) 0.76580(5) 0.0252(3) Uani 1 1 d . . . . .
O1 O 0.63117(15) 0.46216(16) 0.72510(12) 0.0197(6) Uani 1 1 d . . . . .
O2 O 0.72284(15) 0.35160(15) 0.64378(13) 0.0174(6) Uani 1 1 d . . . . .
N1 N 0.65258(17) 0.32712(18) 0.81819(14) 0.0155(6) Uani 1 1 d . . . . .
N2 N 0.49138(17) 0.56271(19) 0.81769(15) 0.0164(7) Uani 1 1 d . . . . .
N3 N 0.53433(17) 0.5537(2) 0.76298(15) 0.0174(7) Uani 1 1 d . . . . .
N4 N 0.75073(18) 0.23799(19) 0.74866(15) 0.0152(6) Uani 1 1 d . . . . .
N5 N 0.77008(18) 0.19010(18) 0.54210(15) 0.0163(7) Uani 1 1 d . . . . .
N6 N 0.74959(18) 0.27361(18) 0.55610(15) 0.0158(6) Uani 1 1 d . . . . .
C1 C 0.5833(2) 0.4835(2) 0.76720(17) 0.0152(7) Uani 1 1 d . . . . .
C2 C 0.5673(2) 0.4473(2) 0.82625(17) 0.0142(7) Uani 1 1 d . . . . .
C3 C 0.6010(2) 0.3698(2) 0.84949(17) 0.0138(7) Uani 1 1 d . . . . .
H3 H 0.584954 0.349641 0.888918 0.017 Uiso 1 1 calc R U . . .
C4 C 0.5079(2) 0.4962(2) 0.85423(18) 0.0162(7) Uani 1 1 d . . . . .
C5 C 0.4631(2) 0.4810(3) 0.91250(19) 0.0231(9) Uani 1 1 d . . . . .
H5A H 0.491105 0.437857 0.937045 0.035 Uiso 1 1 calc R U . . .
H5B H 0.408788 0.461043 0.902827 0.035 Uiso 1 1 calc R U . . .
H5C H 0.459843 0.534177 0.936055 0.035 Uiso 1 1 calc R U . . .
C6 C 0.4200(2) 0.6163(3) 0.8209(2) 0.0225(9) Uani 1 1 d . . . . .
H6A H 0.406292 0.626866 0.864163 0.034 Uiso 1 1 calc R U . . .
H6B H 0.375151 0.587491 0.800392 0.034 Uiso 1 1 calc R U . . .
H6C H 0.430725 0.670605 0.800161 0.034 Uiso 1 1 calc R U . . .
C7 C 0.5371(2) 0.6191(2) 0.7173(2) 0.0186(8) Uani 1 1 d . . . . .
C8 C 0.5553(2) 0.7021(3) 0.7342(2) 0.0224(8) Uani 1 1 d . . . . .
H8 H 0.564537 0.716631 0.776149 0.027 Uiso 1 1 calc R U . . .
C9 C 0.5597(2) 0.7635(3) 0.6879(2) 0.0281(9) Uani 1 1 d . . . . .
H9 H 0.571462 0.820934 0.698291 0.034 Uiso 1 1 calc R U . . .
C10 C 0.5471(2) 0.7414(3) 0.6272(2) 0.0295(9) Uani 1 1 d . . . . .
H10 H 0.551335 0.783685 0.595965 0.035 Uiso 1 1 calc R U . . .
C11 C 0.5284(2) 0.6588(3) 0.6109(2) 0.0269(9) Uani 1 1 d . . . . .
H11 H 0.519064 0.644621 0.568919 0.032 Uiso 1 1 calc R U . . .
C12 C 0.5231(2) 0.5966(3) 0.6562(2) 0.0226(8) Uani 1 1 d . . . . .
H12 H 0.510256 0.539539 0.645557 0.027 Uiso 1 1 calc R U . . .
C13 C 0.7403(2) 0.2816(2) 0.61847(17) 0.0142(7) Uani 1 1 d . . . . .
C14 C 0.75497(19) 0.1988(2) 0.64350(18) 0.0133(7) Uani 1 1 d . . . . .
C15 C 0.7593(2) 0.1799(2) 0.70752(18) 0.0151(7) Uani 1 1 d . . . . .
H15 H 0.768686 0.122921 0.720208 0.018 Uiso 1 1 calc R U . . .
C16 C 0.7701(2) 0.1447(2) 0.59416(18) 0.0156(7) Uani 1 1 d . . . . .
C17 C 0.7834(2) 0.0510(2) 0.5938(2) 0.0207(8) Uani 1 1 d . . . . .
H17A H 0.786249 0.030036 0.636299 0.031 Uiso 1 1 calc R U . . .
H17B H 0.833872 0.038151 0.572420 0.031 Uiso 1 1 calc R U . . .
H17C H 0.738826 0.023014 0.572265 0.031 Uiso 1 1 calc R U . . .
C18 C 0.7696(3) 0.1603(3) 0.47853(19) 0.0246(9) Uani 1 1 d . . . . .
H18A H 0.789111 0.101449 0.477032 0.037 Uiso 1 1 calc R U . . .
H18B H 0.804651 0.196592 0.453497 0.037 Uiso 1 1 calc R U . . .
H18C H 0.714741 0.162677 0.462258 0.037 Uiso 1 1 calc R U . . .
C19 C 0.7495(2) 0.3386(2) 0.50979(17) 0.0161(7) Uani 1 1 d . . . . .
C20 C 0.8216(2) 0.3658(2) 0.4852(2) 0.0232(9) Uani 1 1 d . . . . .
H20 H 0.870918 0.342975 0.499709 0.028 Uiso 1 1 calc R U . . .
C21 C 0.8210(3) 0.4264(3) 0.4392(2) 0.0327(10) Uani 1 1 d . . . . .
H21 H 0.870271 0.445408 0.421927 0.039 Uiso 1 1 calc R U . . .
C22 C 0.7494(3) 0.4596(3) 0.4183(2) 0.0313(10) Uani 1 1 d . . . . .
H22 H 0.749359 0.500761 0.386156 0.038 Uiso 1 1 calc R U . . .
C23 C 0.6778(3) 0.4329(2) 0.4440(2) 0.0287(10) Uani 1 1 d . . . . .
H23 H 0.628670 0.456869 0.429971 0.034 Uiso 1 1 calc R U . . .
C24 C 0.6768(2) 0.3716(2) 0.4900(2) 0.0211(8) Uani 1 1 d . . . . .
H24 H 0.627635 0.352808 0.507505 0.025 Uiso 1 1 calc R U . . .
C25 C 0.6734(2) 0.2420(2) 0.84114(18) 0.0182(8) Uani 1 1 d . . . . .
H25A H 0.631488 0.200590 0.829005 0.022 Uiso 1 1 calc R U . . .
H25B H 0.676993 0.242722 0.886739 0.022 Uiso 1 1 calc R U . . .
C26 C 0.7538(2) 0.2161(2) 0.81367(18) 0.0190(8) Uani 1 1 d . . . . .
H26A H 0.798123 0.247012 0.834294 0.023 Uiso 1 1 calc R U . . .
H26B H 0.762611 0.154226 0.818880 0.023 Uiso 1 1 calc R U . . .
Cl2 Cl 0.55481(6) 0.18673(6) 0.51319(5) 0.0257(3) Uani 1 1 d . . . . .
O3 O 0.4424(2) 0.2676(2) 0.61189(19) 0.0465(9) Uani 1 1 d . . . . .
H3A H 0.468504 0.240245 0.585288 0.070 Uiso 1 1 calc R U . . .
C27 C 0.4797(4) 0.3462(4) 0.6224(3) 0.0576(16) Uani 1 1 d . . . . .
H27A H 0.534434 0.336784 0.637490 0.086 Uiso 1 1 calc R U . . .
H27B H 0.449069 0.378239 0.653253 0.086 Uiso 1 1 calc R U . . .
H27C H 0.481590 0.378581 0.583757 0.086 Uiso 1 1 calc R U . . .

loop_
_atom_site_aniso_label
_atom_site_aniso_U_11
_atom_site_aniso_U_22
_atom_site_aniso_U_33
_atom_site_aniso_U_23
_atom_site_aniso_U_13
_atom_site_aniso_U_12
Zn1 0.0173(3) 0.0112(3) 0.0122(3) 0.00176(16) 0.00252(16) 0.00199(15)
Cl1 0.0255(5) 0.0205(5) 0.0297(6) -0.0014(4) -0.0010(4) -0.0055(4)
O1 0.0233(13) 0.0193(13) 0.0165(14) 0.0043(11) 0.0047(11) 0.0090(11)
O2 0.0272(13) 0.0112(12) 0.0136(14) 0.0005(10) 0.0022(10) 0.0040(10)
N1 0.0180(14) 0.0142(14) 0.0142(17) 0.0019(12) 0.0015(12) 0.0000(12)
N2 0.0144(13) 0.0186(15) 0.0161(17) -0.0012(12) 0.0025(12) 0.0024(12)
N3 0.0196(15) 0.0191(17) 0.0133(16) 0.0005(12) 0.0024(12) 0.0062(12)
N4 0.0154(14) 0.0143(15) 0.0158(16) 0.0024(12) 0.0017(12) 0.0021(12)
N5 0.0242(15) 0.0094(14) 0.0152(16) -0.0026(12) -0.0015(13) 0.0012(12)
N6 0.0240(15) 0.0087(14) 0.0146(16) -0.0006(11) 0.0018(13) 0.0017(12)
C1 0.0165(16) 0.0167(17) 0.0124(18) -0.0006(14) -0.0034(13) 0.0009(13)
C2 0.0141(15) 0.0150(16) 0.0135(18) -0.0031(14) 0.0005(13) -0.0015(12)
C3 0.0172(16) 0.0155(17) 0.0089(18) -0.0015(13) 0.0011(13) -0.0039(13)
C4 0.0171(16) 0.0163(17) 0.0151(19) -0.0026(14) -0.0010(14) -0.0016(13)
C5 0.0259(19) 0.020(2) 0.023(2) -0.0011(16) 0.0077(16) 0.0049(15)
C6 0.0183(17) 0.0234(19) 0.026(2) -0.0050(17) 0.0000(16) 0.0083(15)
C7 0.0139(16) 0.0187(17) 0.023(2) 0.0049(15) 0.0014(15) 0.0064(14)
C8 0.0150(17) 0.0213(19) 0.031(2) -0.0006(16) -0.0024(16) 0.0049(15)
C9 0.0152(17) 0.0198(19) 0.049(3) 0.0074(18) 0.0016(17) 0.0040(15)
C10 0.0195(17) 0.032(2) 0.037(3) 0.0179(19) 0.0067(18) 0.0075(16)
C11 0.0219(19) 0.039(2) 0.020(2) 0.0071(18) 0.0021(16) 0.0091(17)
C12 0.0198(18) 0.025(2) 0.023(2) 0.0008(16) -0.0009(15) 0.0053(16)
C13 0.0140(16) 0.0140(16) 0.0148(18) -0.0005(14) 0.0009(14) -0.0019(13)
C14 0.0114(15) 0.0113(16) 0.0173(18) 0.0018(13) 0.0006(13) -0.0012(13)
C15 0.0128(15) 0.0126(17) 0.0200(19) 0.0035(14) 0.0018(14) -0.0008(13)
C16 0.0143(16) 0.0122(17) 0.020(2) -0.0010(14) -0.0009(14) -0.0022(13)
C17 0.031(2) 0.0102(17) 0.021(2) -0.0015(15) -0.0015(16) 0.0022(15)
C18 0.042(2) 0.0160(19) 0.016(2) -0.0041(16) -0.0016(17) 0.0038(17)
C19 0.0271(17) 0.0115(17) 0.0096(18) -0.0024(14) -0.0018(14) 0.0003(15)
C20 0.0282(19) 0.022(2) 0.019(2) -0.0033(16) 0.0045(16) -0.0024(15)
C21 0.050(2) 0.024(2) 0.024(3) 0.0002(18) 0.0134(19) -0.0079(19)
C22 0.066(3) 0.0140(19) 0.014(2) -0.0006(16) 0.000(2) -0.0049(19)
C23 0.047(2) 0.0140(18) 0.025(2) -0.0026(16) -0.0163(18) 0.0035(17)
C24 0.0279(19) 0.0120(18) 0.023(2) -0.0040(15) -0.0052(16) -0.0019(14)
C25 0.0242(18) 0.0162(17) 0.014(2) 0.0024(15) 0.0018(15) 0.0005(14)
C26 0.0235(18) 0.0170(18) 0.017(2) 0.0049(15) 0.0015(15) 0.0054(15)
Cl2 0.0366(5) 0.0211(5) 0.0194(5) 0.0003(4) 0.0014(4) -0.0075(4)
O3 0.0441(19) 0.0405(19) 0.055(3) -0.0064(17) 0.0108(17) -0.0014(16)
C27 0.067(4) 0.039(3) 0.067(4) -0.016(3) 0.025(3) -0.009(3)

loop_
_atom_type_symbol
_atom_type_description
_atom_type_scat_dispersion_real
_atom_type_scat_dispersion_imag
_atom_type_scat_source
C C 0.0033 0.0016 'International Tables Vol C Tables 4.2.6.8 and 6.1.1.4'
H H 0.0000 0.0000 'International Tables Vol C Tables 4.2.6.8 and 6.1.1.4'
Cl Cl 0.1484 0.1585 'International Tables Vol C Tables 4.2.6.8 and 6.1.1.4'
N N 0.0061 0.0033 'International Tables Vol C Tables 4.2.6.8 and 6.1.1.4'
O O 0.0106 0.0060 'International Tables Vol C Tables 4.2.6.8 and 6.1.1.4'
Zn Zn 0.2839 1.4301 'International Tables Vol C Tables 4.2.6.8 and 6.1.1.4'

loop_
_geom_angle_atom_site_label_1
_geom_angle_atom_site_label_2
_geom_angle_atom_site_label_3
_geom_angle
_geom_angle_site_symmetry_1
_geom_angle_site_symmetry_3
_geom_angle_publ_flag
O2 Zn1 O1 89.57(10) . . ?
O2 Zn1 N4 89.36(11) . . ?
O1 Zn1 N4 152.59(11) . . ?
O2 Zn1 N1 143.49(11) . . ?
O1 Zn1 N1 88.64(11) . . ?
N4 Zn1 N1 76.23(11) . . ?
O2 Zn1 Cl1 107.03(8) . . ?
O1 Zn1 Cl1 99.26(8) . . ?
N4 Zn1 Cl1 107.22(9) . . ?
N1 Zn1 Cl1 109.25(9) . . ?
C1 O1 Zn1 122.1(2) . . ?
C13 O2 Zn1 123.0(2) . . ?
C3 N1 C25 117.1(3) . . ?
C3 N1 Zn1 127.7(2) . . ?
C25 N1 Zn1 115.1(2) . . ?
C4 N2 N3 108.6(3) . . ?
C4 N2 C6 126.2(3) . . ?
N3 N2 C6 121.2(3) . . ?
C1 N3 N2 109.3(3) . . ?
C1 N3 C7 127.2(3) . . ?
N2 N3 C7 122.2(3) . . ?
C15 N4 C26 120.2(3) . . ?
C15 N4 Zn1 129.0(3) . . ?
C26 N4 Zn1 110.3(2) . . ?
C16 N5 N6 108.7(3) . . ?
C16 N5 C18 128.9(3) . . ?
N6 N5 C18 120.6(3) . . ?
C13 N6 N5 109.3(3) . . ?
C13 N6 C19 128.9(3) . . ?
N5 N6 C19 121.4(3) . . ?
O1 C1 N3 122.8(3) . . ?
O1 C1 C2 131.6(3) . . ?
N3 C1 C2 105.6(3) . . ?
C4 C2 C1 107.7(3) . . ?
C4 C2 C3 126.5(3) . . ?
C1 C2 C3 125.5(3) . . ?
N1 C3 C2 121.4(3) . . ?
N2 C4 C2 108.6(3) . . ?
N2 C4 C5 121.6(3) . . ?
C2 C4 C5 129.7(3) . . ?
C8 C7 C12 121.8(4) . . ?
C8 C7 N3 120.0(4) . . ?
C12 C7 N3 118.2(4) . . ?
C7 C8 C9 118.1(4) . . ?
C10 C9 C8 120.4(4) . . ?
C9 C10 C11 121.0(4) . . ?
C10 C11 C12 119.8(4) . . ?
C11 C12 C7 118.9(4) . . ?
O2 C13 N6 122.4(3) . . ?
O2 C13 C14 131.8(3) . . ?
N6 C13 C14 105.8(3) . . ?
C16 C14 C15 128.0(3) . . ?
C16 C14 C13 107.2(3) . . ?
C15 C14 C13 124.6(3) . . ?
N4 C15 C14 121.7(3) . . ?
N5 C16 C14 108.9(3) . . ?
N5 C16 C17 121.6(4) . . ?
C14 C16 C17 129.5(4) . . ?
C20 C19 C24 121.6(4) . . ?
C20 C19 N6 119.4(3) . . ?
C24 C19 N6 119.0(3) . . ?
C21 C20 C19 119.2(4) . . ?
C20 C21 C22 120.4(4) . . ?
C21 C22 C23 119.9(4) . . ?
C22 C23 C24 120.7(4) . . ?
C19 C24 C23 118.2(4) . . ?
N1 C25 C26 108.6(3) . . ?
N4 C26 C25 106.6(3) . . ?

loop_
_geom_bond_atom_site_label_1
_geom_bond_atom_site_label_2
_geom_bond_distance
_geom_bond_site_symmetry_2
_geom_bond_publ_flag
Zn1 O2 2.046(3) . ?
Zn1 O1 2.081(2) . ?
Zn1 N4 2.116(3) . ?
Zn1 N1 2.140(3) . ?
Zn1 Cl1 2.2720(10) . ?
O1 C1 1.257(5) . ?
O2 C13 1.263(4) . ?
N1 C3 1.283(5) . ?
N1 C25 1.468(5) . ?
N2 C4 1.339(5) . ?
N2 N3 1.392(4) . ?
N2 C6 1.458(5) . ?
N3 C1 1.374(5) . ?
N3 C7 1.429(5) . ?
N4 C15 1.283(5) . ?
N4 C26 1.451(5) . ?
N5 C16 1.335(5) . ?
N5 N6 1.389(4) . ?
N5 C18 1.455(5) . ?
N6 C13 1.366(5) . ?
N6 C19 1.431(5) . ?
C1 C2 1.425(5) . ?
C2 C4 1.391(5) . ?
C2 C3 1.432(5) . ?
C4 C5 1.486(5) . ?
C7 C8 1.388(6) . ?
C7 C12 1.390(6) . ?
C8 C9 1.394(6) . ?
C9 C10 1.377(7) . ?
C10 C11 1.380(7) . ?
C11 C12 1.387(6) . ?
C13 C14 1.430(5) . ?
C14 C16 1.389(5) . ?
C14 C15 1.420(5) . ?
C16 C17 1.489(5) . ?
C19 C20 1.381(6) . ?
C19 C24 1.385(5) . ?
C20 C21 1.377(6) . ?
C21 C22 1.378(7) . ?
C22 C23 1.382(7) . ?
C23 C24 1.387(6) . ?
C25 C26 1.520(5) . ?
O3 C27 1.401(6) . ?

loop_
_geom_torsion_atom_site_label_1
_geom_torsion_atom_site_label_2
_geom_torsion_atom_site_label_3
_geom_torsion_atom_site_label_4
_geom_torsion
_geom_torsion_site_symmetry_1
_geom_torsion_site_symmetry_2
_geom_torsion_site_symmetry_3
_geom_torsion_site_symmetry_4
_geom_torsion_publ_flag
C4 N2 N3 C1 -4.5(4) . . . . ?
C6 N2 N3 C1 -163.2(3) . . . . ?
C4 N2 N3 C7 -172.5(3) . . . . ?
C6 N2 N3 C7 28.9(5) . . . . ?
C16 N5 N6 C13 2.9(4) . . . . ?
C18 N5 N6 C13 169.0(3) . . . . ?
C16 N5 N6 C19 176.0(3) . . . . ?
C18 N5 N6 C19 -17.9(5) . . . . ?
Zn1 O1 C1 N3 170.9(3) . . . . ?
Zn1 O1 C1 C2 -7.9(5) . . . . ?
N2 N3 C1 O1 -177.2(3) . . . . ?
C7 N3 C1 O1 -10.1(6) . . . . ?
N2 N3 C1 C2 1.8(4) . . . . ?
C7 N3 C1 C2 169.0(3) . . . . ?
O1 C1 C2 C4 -179.6(4) . . . . ?
N3 C1 C2 C4 1.4(4) . . . . ?
O1 C1 C2 C3 -5.1(6) . . . . ?
N3 C1 C2 C3 176.0(3) . . . . ?
C25 N1 C3 C2 -170.1(3) . . . . ?
Zn1 N1 C3 C2 12.5(5) . . . . ?
C4 C2 C3 N1 176.1(3) . . . . ?
C1 C2 C3 N1 2.5(5) . . . . ?
N3 N2 C4 C2 5.4(4) . . . . ?
C6 N2 C4 C2 162.7(3) . . . . ?
N3 N2 C4 C5 -171.6(3) . . . . ?
C6 N2 C4 C5 -14.3(6) . . . . ?
C1 C2 C4 N2 -4.2(4) . . . . ?
C3 C2 C4 N2 -178.7(3) . . . . ?
C1 C2 C4 C5 172.4(4) . . . . ?
C3 C2 C4 C5 -2.1(6) . . . . ?
C1 N3 C7 C8 -116.1(4) . . . . ?
N2 N3 C7 C8 49.6(5) . . . . ?
C1 N3 C7 C12 62.2(5) . . . . ?
N2 N3 C7 C12 -132.1(4) . . . . ?
C12 C7 C8 C9 -0.2(5) . . . . ?
N3 C7 C8 C9 178.1(3) . . . . ?
C7 C8 C9 C10 -0.7(6) . . . . ?
C8 C9 C10 C11 1.3(6) . . . . ?
C9 C10 C11 C12 -0.9(6) . . . . ?
C10 C11 C12 C7 0.0(5) . . . . ?
C8 C7 C12 C11 0.6(5) . . . . ?
N3 C7 C12 C11 -177.7(3) . . . . ?
Zn1 O2 C13 N6 -175.6(2) . . . . ?
Zn1 O2 C13 C14 3.7(5) . . . . ?
N5 N6 C13 O2 178.8(3) . . . . ?
C19 N6 C13 O2 6.3(6) . . . . ?
N5 N6 C13 C14 -0.6(4) . . . . ?
C19 N6 C13 C14 -173.1(3) . . . . ?
O2 C13 C14 C16 178.9(4) . . . . ?
N6 C13 C14 C16 -1.7(4) . . . . ?
O2 C13 C14 C15 -5.8(6) . . . . ?
N6 C13 C14 C15 173.6(3) . . . . ?
C26 N4 C15 C14 178.7(3) . . . . ?
Zn1 N4 C15 C14 7.7(5) . . . . ?
C16 C14 C15 N4 173.6(3) . . . . ?
C13 C14 C15 N4 -0.7(5) . . . . ?
N6 N5 C16 C14 -4.0(4) . . . . ?
C18 N5 C16 C14 -168.5(3) . . . . ?
N6 N5 C16 C17 175.0(3) . . . . ?
C18 N5 C16 C17 10.4(6) . . . . ?
C15 C14 C16 N5 -171.6(3) . . . . ?
C13 C14 C16 N5 3.5(4) . . . . ?
C15 C14 C16 C17 9.6(6) . . . . ?
C13 C14 C16 C17 -175.3(3) . . . . ?
C13 N6 C19 C20 102.3(4) . . . . ?
N5 N6 C19 C20 -69.4(5) . . . . ?
C13 N6 C19 C24 -78.8(5) . . . . ?
N5 N6 C19 C24 109.5(4) . . . . ?
C24 C19 C20 C21 -0.9(6) . . . . ?
N6 C19 C20 C21 178.0(4) . . . . ?
C19 C20 C21 C22 0.2(6) . . . . ?
C20 C21 C22 C23 0.9(6) . . . . ?
C21 C22 C23 C24 -1.3(6) . . . . ?
C20 C19 C24 C23 0.5(6) . . . . ?
N6 C19 C24 C23 -178.3(3) . . . . ?
C22 C23 C24 C19 0.6(6) . . . . ?
C3 N1 C25 C26 -159.5(3) . . . . ?
Zn1 N1 C25 C26 18.2(4) . . . . ?
C15 N4 C26 C25 -120.1(3) . . . . ?
Zn1 N4 C26 C25 52.4(3) . . . . ?
N1 C25 C26 N4 -44.8(4) . . . . ?
